data_4021007
loop_
_publ_author_name
'Takuya Koizumi'
'Eiko Mochizuki'
'Ken Kokubo'
'Takumi Oshima'

_publ_section_title
;
 Mechanism of Novel Consecutive Rearrangements
 of Cyclobutene-Fused Diphenylhomobenzoquinones
 Catalyzed by Lewis Acids
;
_journal_name_full 'Journal of Organic Chemistry'
_journal_page_first 4577
_journal_page_last 4585
_journal_paper_doi 10.1021/jo035830k
_journal_volume 69
_journal_year 2004
_chemical_formula_moiety 'C27 H28 O2'
_chemical_formula_sum 'C27 H28 O2'
_chemical_formula_weight 384.52
_space_group_IT_number 14
_symmetry_cell_setting monoclinic
_symmetry_space_group_name_Hall '-P 2ybc'
_symmetry_space_group_name_H-M 'P 1 21/c 1'
_cell_angle_alpha 90
_cell_angle_beta 97.193(4)
_cell_angle_gamma 90
_cell_formula_units_Z 4
_cell_length_a 8.7324(2)
_cell_length_b 12.0297(1)
_cell_length_c 19.8786(7)
_cell_measurement_temperature 296.2
_cell_volume 2071.77(10)
_exptl_crystal_density_diffrn 1.233
_cod_original_sg_symbol_H-M 'P 21/c'
_cod_database_code 4021007

loop_
_symmetry_equiv_pos_as_xyz
x,y,z
-x,1/2+y,1/2-z
-x,-y,-z
x,1/2-y,1/2+z

loop_
_atom_site_label
_atom_site_type_symbol
_atom_site_fract_x
_atom_site_fract_y
_atom_site_fract_z
_atom_site_U_iso_or_equiv
_atom_site_adp_type
_atom_site_occupancy
_atom_site_calc_flag
_atom_site_refinement_flags
_atom_site_disorder_assembly
_atom_site_disorder_group
O(1) O 0.2431(3) 0.1731(2) 0.2367(1) 0.0401(8) Uani 1.00 d . . .
O(2) O 0.5353(3) -0.2105(2) 0.3281(1) 0.0400(8) Uani 1.00 d . . .
C(1) C 0.3660(4) -0.0617(3) 0.3491(2) 0.032(1) Uani 1.00 d . . .
C(2) C 0.6192(4) 0.1620(3) 0.3845(2) 0.038(1) Uani 1.00 d . . .
C(3) C 0.5516(4) 0.0114(3) 0.2164(2) 0.032(1) Uani 1.00 d . . .
C(4) C 0.3760(4) 0.0060(3) 0.2055(2) 0.033(1) Uani 1.00 d . . .
C(5) C 0.1963(4) -0.0806(3) 0.3196(2) 0.036(1) Uani 1.00 d . . .
C(6) C 0.5473(4) 0.1019(3) 0.3298(2) 0.032(1) Uani 1.00 d . . .
C(7) C 0.2920(4) -0.0005(3) 0.1348(2) 0.042(1) Uani 1.00 d . . .
C(8) C 0.6265(4) 0.0787(3) 0.2744(2) 0.031(1) Uani 1.00 d . . .
C(9) C 0.6393(4) -0.0003(3) 0.1566(2) 0.034(1) Uani 1.00 d . . .
C(10) C 0.6242(5) 0.0774(3) 0.1052(2) 0.043(1) Uani 1.00 d . . .
C(11) C 0.7678(5) 0.1990(3) 0.3852(2) 0.044(1) Uani 1.00 d . . .
C(12) C 0.7410(4) -0.0868(3) 0.1527(2) 0.044(1) Uani 1.00 d . . .
C(13) C 0.4628(4) -0.0944(3) 0.2338(2) 0.031(1) Uani 1.00 d . . .
C(14) C 0.3845(4) 0.0621(3) 0.3278(2) 0.032(1) Uani 1.00 d . . .
C(15) C 0.1575(4) -0.0089(3) 0.2704(2) 0.041(1) Uani 1.00 d . . .
C(16) C 0.4624(4) -0.1297(3) 0.3052(2) 0.034(1) Uani 1.00 d . . .
C(17) C 0.7759(4) 0.1193(3) 0.2755(2) 0.039(1) Uani 1.00 d . . .
C(18) C 0.4070(4) -0.0848(3) 0.4237(2) 0.043(1) Uani 1.00 d . . .
C(19) C 0.0990(5) -0.1689(4) 0.3455(2) 0.050(1) Uani 1.00 d . . .
C(20) C 0.8074(5) -0.0181(4) 0.0475(2) 0.056(1) Uani 1.00 d . . .
C(21) C 0.8451(4) 0.1787(3) 0.3307(2) 0.046(1) Uani 1.00 d . . .
C(22) C 0.2901(4) 0.0643(3) 0.2574(2) 0.033(1) Uani 1.00 d . . .
C(23) C 0.7081(5) 0.0678(4) 0.0507(2) 0.052(1) Uani 1.00 d . . .
C(24) C 0.8251(5) -0.0946(4) 0.0988(2) 0.055(2) Uani 1.00 d . . .
C(25) C 0.0139(5) -0.1256(4) 0.4041(2) 0.063(2) Uani 1.00 d . . .
C(26) C -0.0875(5) -0.2079(4) 0.4315(3) 0.065(2) Uani 1.00 d . . .
C(27) C -0.1682(5) -0.1598(5) 0.4868(3) 0.078(2) Uani 1.00 d . . .
H(1) H 0.5622 0.1778 0.4223 0.0465 Uiso 1.00 calc . . .
H(2) H 0.5524 0.1394 0.1070 0.0533 Uiso 1.00 calc . . .
H(3) H 0.8159 0.2404 0.4243 0.0551 Uiso 1.00 calc . . .
H(4) H 0.7526 -0.1439 0.1887 0.0568 Uiso 1.00 calc . . .
H(5) H 0.8321 0.1053 0.2370 0.0504 Uiso 1.00 calc . . .
H(6) H 0.8641 -0.0248 0.0084 0.0733 Uiso 1.00 calc . . .
H(7) H 0.9498 0.2057 0.3318 0.0606 Uiso 1.00 calc . . .
H(8) H 0.6967 0.1242 0.0155 0.0642 Uiso 1.00 calc . . .
H(9) H 0.8973 -0.1554 0.0967 0.0719 Uiso 1.00 calc . . .
H(10) H 0.2658 0.0709 0.1174 0.0537 Uiso 1.00 calc . . .
H(11) H 0.3521 -0.0388 0.1057 0.0537 Uiso 1.00 calc . . .
H(12) H 0.1965 -0.0422 0.1358 0.0537 Uiso 1.00 calc . . .
H(13) H 0.3908 -0.1604 0.4337 0.0567 Uiso 1.00 calc . . .
H(14) H 0.5117 -0.0653 0.4380 0.0567 Uiso 1.00 calc . . .
H(15) H 0.3428 -0.0400 0.4497 0.0567 Uiso 1.00 calc . . .
H(16) H -0.0950 -0.1364 0.5239 0.0971 Uiso 1.00 calc . . .
H(17) H -0.2296 -0.0959 0.4712 0.0971 Uiso 1.00 calc . . .
H(18) H -0.2369 -0.2125 0.5040 0.0971 Uiso 1.00 calc . . .
H(19) H 0.0234 -0.1941 0.3087 0.0618 Uiso 1.00 calc . . .
H(20) H 0.1615 -0.2324 0.3603 0.0618 Uiso 1.00 calc . . .
H(21) H 0.0906 -0.1016 0.4417 0.0830 Uiso 1.00 calc . . .
H(22) H -0.0446 -0.0594 0.3899 0.0830 Uiso 1.00 calc . . .
H(23) H -0.1649 -0.2319 0.3936 0.0816 Uiso 1.00 calc . . .
H(24) H -0.0305 -0.2726 0.4463 0.0816 Uiso 1.00 calc . . .
H(25) H 0.0549 -0.0051 0.2453 0.0486 Uiso 1.00 calc . . .
H(26) H 0.4661 -0.1558 0.2022 0.0397 Uiso 1.00 calc . . .
H(27) H 0.3329 0.1087 0.3581 0.0444 Uiso 1.00 calc . . .
H(28) H 0.3335 0.2261 0.2130 0.0616 Uiso 1.00 calc . . .

loop_
_atom_site_aniso_label
_atom_site_aniso_U_11
_atom_site_aniso_U_22
_atom_site_aniso_U_33
_atom_site_aniso_U_12
_atom_site_aniso_U_13
_atom_site_aniso_U_23
O(1) 0.042(2) 0.030(1) 0.047(2) 0.009(1) 0.002(1) 0.007(1)
O(2) 0.048(2) 0.032(1) 0.040(2) 0.006(1) 0.004(1) 0.003(1)
C(1) 0.035(2) 0.036(2) 0.026(2) -0.002(2) 0.002(2) 0.002(2)
C(2) 0.046(2) 0.036(2) 0.031(2) 0.005(2) 0.002(2) -0.005(2)
C(3) 0.037(2) 0.029(2) 0.028(2) -0.003(2) -0.001(2) 0.000(2)
C(4) 0.034(2) 0.033(2) 0.031(2) 0.001(2) -0.001(2) -0.002(2)
C(5) 0.030(2) 0.043(2) 0.037(2) -0.001(2) 0.008(2) -0.005(2)
C(6) 0.036(2) 0.027(2) 0.032(2) 0.005(2) -0.004(2) 0.000(2)
C(7) 0.049(2) 0.040(2) 0.034(2) 0.001(2) -0.009(2) 0.001(2)
C(8) 0.037(2) 0.028(2) 0.027(2) 0.005(2) -0.001(2) 0.000(2)
C(9) 0.038(2) 0.037(2) 0.027(2) 0.000(2) 0.005(2) -0.005(2)
C(10) 0.055(2) 0.037(2) 0.037(2) 0.001(2) 0.008(2) 0.001(2)
C(11) 0.048(2) 0.039(2) 0.039(3) -0.003(2) -0.014(2) -0.005(2)
C(12) 0.045(2) 0.048(3) 0.039(3) 0.008(2) 0.004(2) 0.002(2)
C(13) 0.041(2) 0.025(2) 0.028(2) -0.002(2) 0.002(2) -0.005(2)
C(14) 0.031(2) 0.032(2) 0.032(2) 0.002(2) 0.005(2) -0.007(2)
C(15) 0.030(2) 0.044(2) 0.047(3) 0.003(2) 0.001(2) -0.006(2)
C(16) 0.031(2) 0.025(2) 0.044(3) -0.006(2) 0.001(2) -0.003(2)
C(17) 0.034(2) 0.041(2) 0.041(3) 0.003(2) 0.003(2) -0.002(2)
C(18) 0.044(2) 0.048(3) 0.038(3) 0.000(2) 0.005(2) -0.001(2)
C(19) 0.043(2) 0.053(3) 0.053(3) -0.007(2) 0.006(2) -0.003(2)
C(20) 0.056(3) 0.075(4) 0.038(3) 0.000(3) 0.013(2) -0.008(3)
C(21) 0.036(2) 0.045(3) 0.054(3) -0.003(2) -0.005(2) 0.000(2)
C(22) 0.031(2) 0.031(2) 0.037(2) 0.000(2) 0.001(2) 0.000(2)
C(23) 0.070(3) 0.053(3) 0.036(3) -0.003(3) 0.015(2) 0.003(2)
C(24) 0.050(3) 0.064(3) 0.054(3) 0.016(3) 0.016(2) -0.006(3)
C(25) 0.074(3) 0.061(3) 0.056(3) -0.017(3) 0.019(3) -0.006(3)
C(26) 0.057(3) 0.069(3) 0.068(4) -0.015(3) 0.010(3) 0.000(3)
C(27) 0.052(3) 0.108(5) 0.076(4) 0.011(3) 0.016(3) -0.003(4)
